data_2016824
loop_
_publ_author_name
'Br\"uning, J\"urgen'
'Bats, Jan W.'
'Schmidt, Martin U.'

_publ_section_title
;
 Rasagiline ethanedisulfonate: an inhibitor for monoamine oxygenase B
 (MAO~B~)
;
_journal_coeditor_code DN3098
_journal_issue 11
_journal_name_full 'Acta Crystallographica Section C'
_journal_page_first o613
_journal_page_last o615
_journal_paper_doi 10.1107/S0108270108032526
_journal_volume 64
_journal_year 2008
_chemical_formula_iupac '2C12 H14 N1 + , C2 H4 O6 S2 2-'
_chemical_formula_moiety '2C12 H14 N1 + , C2 H4 O6 S2 2-'
_chemical_formula_sum 'C26 H32 N2 O6 S2'
_chemical_formula_weight 532.66
_chemical_melting_point 475
_chemical_name_common 'Rasagiline ethanedisulfonate'
_chemical_name_systematic
;
bis[(1R)-N-prop-2-ynyl-2,3-dihydro-1H-inden-1-aminium] ethanedisulfonate
;
_space_group_IT_number 5
_symmetry_cell_setting monoclinic
_symmetry_space_group_name_Hall 'C 2y'
_symmetry_space_group_name_H-M 'C 1 2 1'
_atom_sites_solution_hydrogens geom
_atom_sites_solution_primary direct
_atom_sites_solution_secondary difmap
_audit_creation_method SHELXL97
_cell_angle_alpha 90.00
_cell_angle_beta 99.033(6)
_cell_angle_gamma 90.00
_cell_formula_units_Z 2
_cell_length_a 17.483(3)
_cell_length_b 5.8363(9)
_cell_length_c 13.086(2)
_cell_measurement_reflns_used 226
_cell_measurement_temperature 166(2)
_cell_measurement_theta_max 23
_cell_measurement_theta_min 3
_cell_volume 1318.7(4)
_computing_cell_refinement 'SMART (Siemens, 1995)'
_computing_data_collection 'SMART (Siemens, 1995)'
_computing_data_reduction 'SAINT (Siemens, 1995)'
_computing_molecular_graphics 'MERCURY (Macrae <i>et al.</i>,  2008)'
_computing_publication_material 'publCIF (Westrip, 2008)'
_computing_structure_refinement 'SHELXL97 (Sheldrick, 2008)'
_computing_structure_solution 'SHELXS97 (Sheldrick, 2008)'
_diffrn_ambient_temperature 166(2)
_diffrn_measured_fraction_theta_full 0.992
_diffrn_measured_fraction_theta_max 0.89
_diffrn_measurement_device_type 'Siemens SMART 1K CCD area-detector'
_diffrn_measurement_method \w
_diffrn_radiation_monochromator graphite
_diffrn_radiation_source 'normal-focus sealed tube'
_diffrn_radiation_type MoK\a
_diffrn_radiation_wavelength 0.71073
_diffrn_reflns_av_R_equivalents 0.0513
_diffrn_reflns_av_sigmaI/netI 0.0756
_diffrn_reflns_limit_h_max 23
_diffrn_reflns_limit_h_min -22
_diffrn_reflns_limit_k_max 8
_diffrn_reflns_limit_k_min -7
_diffrn_reflns_limit_l_max 17
_diffrn_reflns_limit_l_min -18
_diffrn_reflns_number 10594
_diffrn_reflns_theta_full 28.62
_diffrn_reflns_theta_max 29.88
_diffrn_reflns_theta_min 2.36
_diffrn_standards_decay_% 0.0
_diffrn_standards_interval_time 1200
_diffrn_standards_number 122
_exptl_absorpt_coefficient_mu 0.245
_exptl_absorpt_correction_T_max 0.990
_exptl_absorpt_correction_T_min 0.862
_exptl_absorpt_correction_type multi-scan
_exptl_absorpt_process_details '(SADABS; Sheldrick, 2000)'
_exptl_crystal_colour colourless
_exptl_crystal_density_diffrn 1.341
_exptl_crystal_density_method 'not measured'
_exptl_crystal_description rod
_exptl_crystal_F_000 564
_exptl_crystal_size_max 0.7
_exptl_crystal_size_mid 0.14
_exptl_crystal_size_min 0.04
_refine_diff_density_max 0.363
_refine_diff_density_min -0.330
_refine_ls_abs_structure_details 'Flack (1983), with 1487 Friedel pairs'
_refine_ls_abs_structure_Flack 0.05(11)
_refine_ls_extinction_coef 0.0045(8)
_refine_ls_extinction_expression Fc^*^=kFc[1+0.001xFc^2^\l^3^/sin(2\q)]^-1/4^
_refine_ls_extinction_method 'SHELXL97 (Sheldrick, 2008)'
_refine_ls_goodness_of_fit_ref 1.007
_refine_ls_hydrogen_treatment constr
_refine_ls_matrix_type full
_refine_ls_number_parameters 169
_refine_ls_number_reflns 3400
_refine_ls_number_restraints 1
_refine_ls_restrained_S_all 1.007
_refine_ls_R_factor_all 0.1144
_refine_ls_R_factor_gt 0.0557
_refine_ls_shift/su_max 0.000
_refine_ls_shift/su_mean 0.000
_refine_ls_structure_factor_coef Fsqd
_refine_ls_weighting_details 'calc w = 1/[\s^2^(Fo^2^)+(0.04P)^2^+1P] where P=(Fo^2^+2Fc^2^)/3'
_refine_ls_weighting_scheme calc
_refine_ls_wR_factor_gt 0.0985
_refine_ls_wR_factor_ref 0.1166
_reflns_number_gt 2109
_reflns_number_total 3400
_reflns_threshold_expression I>2\s(I)
_cod_data_source_file dn3098.cif
_cod_data_source_block I
_cod_original_sg_symbol_H-M 'C 2'
_cod_database_code 2016824
_cod_database_fobs_code 2016824

loop_
_symmetry_equiv_pos_as_xyz
'x, y, z'
'-x, y, -z'
'x+1/2, y+1/2, z'
'-x+1/2, y+1/2, -z'

loop_
_atom_site_type_symbol
_atom_site_label
_atom_site_fract_x
_atom_site_fract_y
_atom_site_fract_z
_atom_site_U_iso_or_equiv
_atom_site_adp_type
_atom_site_calc_flag
_atom_site_refinement_flags
_atom_site_occupancy
S S1 0.02762(5) 0.26510(13) 0.84446(6) 0.0494(3) Uani d . 1
O O1 0.10968(14) 0.3068(4) 0.85282(17) 0.0609(7) Uani d . 1
O O2 -0.01857(15) 0.4368(4) 0.7888(2) 0.0730(9) Uani d . 1
O O3 0.00967(15) 0.0340(4) 0.8144(3) 0.0755(9) Uani d . 1
N N1 0.13611(12) 0.7582(5) 0.80748(14) 0.0344(5) Uani d . 1
H H1B 0.0920 0.8377 0.8157 0.041 Uiso calc R 1
H H1C 0.1259 0.6047 0.8138 0.041 Uiso calc R 1
C C1 0.15370(16) 0.8022(6) 0.6995(2) 0.0390(8) Uani d . 1
H H1A 0.1681 0.9663 0.6915 0.047 Uiso calc R 1
C C2 0.08329(18) 0.7381(7) 0.6198(2) 0.0513(9) Uani d . 1
H H2A 0.0790 0.8402 0.5588 0.062 Uiso calc R 1
H H2B 0.0351 0.7498 0.6502 0.062 Uiso calc R 1
C C3 0.09768(19) 0.4873(7) 0.5890(2) 0.0536(10) Uani d . 1
H H3A 0.0715 0.3780 0.6299 0.064 Uiso calc R 1
H H3B 0.0793 0.4613 0.5144 0.064 Uiso calc R 1
C C4 0.18399(18) 0.4645(6) 0.6139(2) 0.0408(8) Uani d . 1
C C5 0.2312(2) 0.2934(6) 0.5842(2) 0.0506(9) Uani d . 1
H H5A 0.2094 0.1678 0.5436 0.061 Uiso calc R 1
C C6 0.3100(2) 0.3085(7) 0.6147(2) 0.0552(10) Uani d . 1
H H6A 0.3424 0.1893 0.5966 0.066 Uiso calc R 1
C C7 0.3430(2) 0.4927(7) 0.6709(2) 0.0554(10) Uani d . 1
H H7A 0.3977 0.5026 0.6890 0.067 Uiso calc R 1
C C8 0.29576(19) 0.6652(6) 0.7013(2) 0.0448(8) Uani d . 1
H H8A 0.3179 0.7931 0.7400 0.054 Uiso calc R 1
C C9 0.21651(18) 0.6468(5) 0.6743(2) 0.0369(7) Uani d . 1
C C10 0.19928(18) 0.8249(5) 0.8918(2) 0.0444(8) Uani d . 1
H H10A 0.2452 0.7269 0.8892 0.053 Uiso calc R 1
H H10B 0.2143 0.9860 0.8822 0.053 Uiso calc R 1
C C11 0.17375(18) 0.7995(7) 0.9924(2) 0.0475(8) Uani d . 1
C C12 0.1511(2) 0.7805(9) 1.0710(2) 0.0664(10) Uani d . 1
H H12A 0.1327 0.7650 1.1352 0.100 Uiso calc R 1
C C13A -0.0122(6) 0.1906(18) 0.9581(7) 0.022(3) Uiso d P 0.276(6)
H H13A -0.0695 0.1962 0.9426 0.027 Uiso calc PR 0.276(6)
H H13B 0.0032 0.0323 0.9793 0.027 Uiso calc PR 0.276(6)
C C13B -0.0161(7) 0.354(2) 0.9541(8) 0.028(3) Uiso d P 0.276(6)
H H13C -0.0005 0.5133 0.9740 0.033 Uiso calc PR 0.276(6)
H H13D -0.0732 0.3483 0.9369 0.033 Uiso calc PR 0.276(6)
C C13C 0.0403(4) 0.2895(15) 0.9893(5) 0.043(3) Uiso d P 0.448(12)
H H13E 0.0698 0.1577 1.0230 0.051 Uiso calc PR 0.448(12)
H H13F 0.0673 0.4333 1.0135 0.051 Uiso calc PR 0.448(12)

loop_
_atom_site_aniso_label
_atom_site_aniso_U_11
_atom_site_aniso_U_22
_atom_site_aniso_U_33
_atom_site_aniso_U_12
_atom_site_aniso_U_13
_atom_site_aniso_U_23
S1 0.0827(7) 0.0294(4) 0.0445(4) -0.0051(5) 0.0361(4) -0.0025(5)
O1 0.0781(18) 0.0371(16) 0.0629(14) -0.0112(13) -0.0036(12) 0.0060(12)
O2 0.0686(19) 0.0459(15) 0.114(2) 0.0107(14) 0.0429(16) 0.0309(16)
O3 0.0580(17) 0.0378(14) 0.130(3) 0.0007(12) 0.0118(16) -0.0279(15)
N1 0.0422(13) 0.0289(11) 0.0332(11) -0.0023(13) 0.0091(10) -0.0019(14)
C1 0.0442(17) 0.042(2) 0.0336(14) -0.0007(16) 0.0136(12) 0.0072(14)
C2 0.0472(19) 0.073(2) 0.0351(15) 0.006(2) 0.0093(14) 0.0073(19)
C3 0.053(2) 0.076(3) 0.0333(17) -0.022(2) 0.0131(15) -0.0045(17)
C4 0.057(2) 0.0465(19) 0.0222(14) -0.0140(17) 0.0152(14) 0.0009(14)
C5 0.083(3) 0.041(2) 0.0335(15) -0.010(2) 0.0283(15) -0.0006(16)
C6 0.074(3) 0.059(3) 0.0392(16) 0.014(2) 0.0292(16) 0.0066(18)
C7 0.048(2) 0.086(3) 0.0357(18) 0.013(2) 0.0150(15) 0.009(2)
C8 0.048(2) 0.056(2) 0.0315(16) -0.0071(17) 0.0115(15) -0.0004(14)
C9 0.042(2) 0.0425(17) 0.0278(15) -0.0044(15) 0.0098(14) 0.0068(13)
C10 0.0475(19) 0.046(2) 0.0401(16) -0.0057(15) 0.0081(14) -0.0099(14)
C11 0.0546(19) 0.051(2) 0.0363(16) 0.0075(18) 0.0050(14) -0.0096(17)
C12 0.079(2) 0.082(3) 0.0385(17) 0.017(3) 0.0105(17) -0.013(3)

loop_
_atom_type_symbol
_atom_type_description
_atom_type_scat_dispersion_real
_atom_type_scat_dispersion_imag
_atom_type_scat_source
C C 0.0033 0.0016 'International Tables Vol C Tables 4.2.6.8 and 6.1.1.4'
H H 0.0000 0.0000 'International Tables Vol C Tables 4.2.6.8 and 6.1.1.4'
N N 0.0061 0.0033 'International Tables Vol C Tables 4.2.6.8 and 6.1.1.4'
S S 0.1246 0.1234 'International Tables Vol C Tables 4.2.6.8 and 6.1.1.4'
O O 0.0106 0.0060 'International Tables Vol C Tables 4.2.6.8 and 6.1.1.4'

loop_
_geom_angle_atom_site_label_1
_geom_angle_atom_site_label_2
_geom_angle_atom_site_label_3
_geom_angle_site_symmetry_1
_geom_angle
O2 S1 O3 . 116.40(18)
O2 S1 O1 . 113.60(15)
O3 S1 O1 . 110.71(15)
O2 S1 C13A . 109.5(3)
O3 S1 C13A . 84.4(4)
O1 S1 C13A . 119.3(3)
O2 S1 C13B . 85.8(4)
O3 S1 C13B . 113.0(4)
O1 S1 C13B . 115.5(4)
O2 S1 C13C . 115.6(3)
O3 S1 C13C . 109.7(3)
O1 S1 C13C . 87.3(2)
C10 N1 C1 . 114.4(2)
C10 N1 H1B . 108.7
C1 N1 H1B . 108.7
C10 N1 H1C . 108.7
C1 N1 H1C . 108.7
H1B N1 H1C . 107.6
C9 C1 N1 . 111.5(2)
C9 C1 C2 . 103.9(3)
N1 C1 C2 . 109.6(2)
C9 C1 H1A . 110.6
N1 C1 H1A . 110.6
C2 C1 H1A . 110.6
C1 C2 C3 . 105.2(3)
C1 C2 H2A . 110.7
C3 C2 H2A . 110.7
C1 C2 H2B . 110.7
C3 C2 H2B . 110.7
H2A C2 H2B . 108.8
C4 C3 C2 . 103.1(3)
C4 C3 H3A . 111.1
C2 C3 H3A . 111.1
C4 C3 H3B . 111.1
C2 C3 H3B . 111.1
H3A C3 H3B . 109.1
C5 C4 C9 . 120.0(3)
C5 C4 C3 . 128.7(3)
C9 C4 C3 . 111.3(3)
C6 C5 C4 . 119.0(3)
C6 C5 H5A . 120.5
C4 C5 H5A . 120.5
C5 C6 C7 . 121.4(3)
C5 C6 H6A . 119.3
C7 C6 H6A . 119.3
C6 C7 C8 . 119.8(3)
C6 C7 H7A . 120.1
C8 C7 H7A . 120.1
C9 C8 C7 . 119.0(3)
C9 C8 H8A . 120.5
C7 C8 H8A . 120.5
C8 C9 C4 . 120.6(3)
C8 C9 C1 . 129.5(3)
C4 C9 C1 . 109.8(3)
C11 C10 N1 . 110.2(2)
C11 C10 H10A . 109.6
N1 C10 H10A . 109.6
C11 C10 H10B . 109.6
N1 C10 H10B . 109.6
H10A C10 H10B . 108.1
C12 C11 C10 . 177.9(4)
C11 C12 H12A . 180.0
C13B C13A S1 2_557 110.7(6)
C13B C13A H13A 2_557 109.5
S1 C13A H13A . 109.5
C13B C13A H13B 2_557 109.5
S1 C13A H13B . 109.5
H13A C13A H13B . 108.1
C13A C13B S1 2_557 107.0(6)
C13A C13B H13C 2_557 110.3
S1 C13B H13C . 110.3
C13A C13B H13D 2_557 110.3
S1 C13B H13D . 110.3
H13C C13B H13D . 108.6
C13C C13C S1 2_557 103.0(6)
C13C C13C H13E 2_557 111.2
S1 C13C H13E . 111.2
C13C C13C H13F 2_557 111.2
S1 C13C H13F . 111.2
H13E C13C H13F . 109.1

loop_
_geom_bond_atom_site_label_1
_geom_bond_atom_site_label_2
_geom_bond_site_symmetry_2
_geom_bond_distance
S1 O2 . 1.415(3)
S1 O3 . 1.426(3)
S1 O1 . 1.442(2)
S1 C13A . 1.792(10)
S1 C13B . 1.805(11)
S1 C13C . 1.879(6)
N1 C10 . 1.485(3)
N1 C1 . 1.514(3)
N1 H1B . 0.9200
N1 H1C . 0.9200
C1 C9 . 1.501(4)
C1 C2 . 1.530(4)
C1 H1A . 1.0000
C2 C3 . 1.549(5)
C2 H2A . 0.9900
C2 H2B . 0.9900
C3 C4 . 1.499(4)
C3 H3A . 0.9900
C3 H3B . 0.9900
C4 C5 . 1.389(5)
C4 C9 . 1.392(4)
C5 C6 . 1.376(5)
C5 H5A . 0.9500
C6 C7 . 1.377(5)
C6 H6A . 0.9500
C7 C8 . 1.399(5)
C7 H7A . 0.9500
C8 C9 . 1.379(4)
C8 H8A . 0.9500
C10 C11 . 1.463(4)
C10 H10A . 0.9900
C10 H10B . 0.9900
C11 C12 . 1.164(4)
C12 H12A . 0.9500
C13A C13B 2_557 1.516(12)
C13A H13A . 0.9900
C13A H13B . 0.9900
C13B C13A 2_557 1.516(12)
C13B H13C . 0.9900
C13B H13D . 0.9900
C13C C13C 2_557 1.479(15)
C13C H13E . 0.9900
C13C H13F . 0.9900

loop_
_geom_hbond_atom_site_label_D
_geom_hbond_atom_site_label_H
_geom_hbond_atom_site_label_A
_geom_hbond_site_symmetry_A
_geom_hbond_distance_DH
_geom_hbond_distance_HA
_geom_hbond_distance_DA
_geom_hbond_angle_DHA
_geom_hbond_publ_flag
N1 H1B O3 1_565 0.92 1.84 2.747(4) 169 yes
N1 H1C O1 1_555 0.92 1.85 2.755(4) 169 yes
C7 H7A O3 3_555 0.95 2.36 3.218(5) 151 yes
C5 H5A Cg 4_546 0.95 2.79 3.512 133 yes

loop_
_geom_torsion_atom_site_label_1
_geom_torsion_atom_site_label_2
_geom_torsion_atom_site_label_3
_geom_torsion_atom_site_label_4
_geom_torsion_site_symmetry_4
_geom_torsion
C10 N1 C1 C9 . 68.3(3)
C10 N1 C1 C2 . -177.3(3)
C9 C1 C2 C3 . 25.5(3)
N1 C1 C2 C3 . -93.8(3)
C1 C2 C3 C4 . -23.7(3)
C2 C3 C4 C5 . -166.2(3)
C2 C3 C4 C9 . 13.3(3)
C9 C4 C5 C6 . -0.6(4)
C3 C4 C5 C6 . 178.9(3)
C4 C5 C6 C7 . -2.1(4)
C5 C6 C7 C8 . 2.3(5)
C6 C7 C8 C9 . 0.1(5)
C7 C8 C9 C4 . -2.7(4)
C7 C8 C9 C1 . 178.0(3)
C5 C4 C9 C8 . 3.0(4)
C3 C4 C9 C8 . -176.6(3)
C5 C4 C9 C1 . -177.6(3)
C3 C4 C9 C1 . 2.8(3)
N1 C1 C9 C8 . -80.7(4)
C2 C1 C9 C8 . 161.4(3)
N1 C1 C9 C4 . 100.0(3)
C2 C1 C9 C4 . -18.0(3)
C1 N1 C10 C11 . 173.8(3)
O2 S1 C13A C13B 2_557 -84.7(6)
O3 S1 C13A C13B 2_557 159.3(5)
O1 S1 C13A C13B 2_557 48.7(6)
O2 S1 C13B C13A 2_557 174.7(5)
O3 S1 C13B C13A 2_557 57.8(6)
O1 S1 C13B C13A 2_557 -71.1(6)
O2 S1 C13C C13C 2_557 56.5(2)
O3 S1 C13C C13C 2_557 -77.49(18)
O1 S1 C13C C13C 2_557 171.48(14)
